data_7130922
loop_
_publ_author_name
'Hsieh, Chang-Chih'
'Li, Cheng-Yao'
'Chiang, Ming-Hsi'
'Horng, Yih-Chern'

_publ_section_title
;
 Catalytic O2 Activation toward Oxidative N-S Bond Formation by a Thiolato
 Fe(III) Complex
;
_journal_name_full 'Chemical Communications'
_journal_paper_doi 10.1039/D2CC05375F
_journal_year 2022
_chemical_formula_sum 'C13 H9 N O2 S'
_chemical_formula_weight 243.27
_space_group_crystal_system monoclinic
_space_group_IT_number 9
_space_group_name_Hall 'C -2yc'
_space_group_name_H-M_alt 'C 1 c 1'
_atom_sites_solution_hydrogens mixed
_audit_creation_method SHELXL-2018/3
_audit_update_record
;
2022-07-28 deposited with the CCDC.	2022-10-26 downloaded from the CCDC.
;
_cell_angle_alpha 90
_cell_angle_beta 102.049(4)
_cell_angle_gamma 90
_cell_formula_units_Z 4
_cell_length_a 8.2595(4)
_cell_length_b 18.2546(8)
_cell_length_c 7.3234(4)
_cell_measurement_reflns_used 875
_cell_measurement_temperature 150(2)
_cell_measurement_theta_max 18.46
_cell_measurement_theta_min 2.23
_cell_volume 1079.85(9)
_computing_cell_refinement 'SAINT (Bruker, 2007)'
_computing_data_collection 'APEX2 (Bruker, 2007)'
_computing_data_reduction 'SAINT (Bruker, 2007)'
_computing_molecular_graphics 'SHELXTL (Sheldrick, 2008)'
_computing_publication_material 'DIAMOND (Brandenburg, 2006)'
_computing_structure_refinement 'SHELXTL (Sheldrick, 2008)'
_computing_structure_solution 'SHELXTL (Sheldrick, 2008)'
_diffrn_ambient_temperature 150(2)
_diffrn_measured_fraction_theta_full 1.000
_diffrn_measured_fraction_theta_max 0.999
_diffrn_measurement_device_type 'Bruker SMART APEX II'
_diffrn_measurement_method \w
_diffrn_radiation_type MoK\a
_diffrn_radiation_wavelength 0.71073
_diffrn_reflns_av_R_equivalents 0.0427
_diffrn_reflns_av_unetI/netI 0.0630
_diffrn_reflns_Laue_measured_fraction_full 1.000
_diffrn_reflns_Laue_measured_fraction_max 0.999
_diffrn_reflns_limit_h_max 10
_diffrn_reflns_limit_h_min -11
_diffrn_reflns_limit_k_max 21
_diffrn_reflns_limit_k_min -24
_diffrn_reflns_limit_l_max 9
_diffrn_reflns_limit_l_min -9
_diffrn_reflns_number 6179
_diffrn_reflns_point_group_measured_fraction_full 0.982
_diffrn_reflns_point_group_measured_fraction_max 0.963
_diffrn_reflns_theta_full 25.242
_diffrn_reflns_theta_max 28.273
_diffrn_reflns_theta_min 2.231
_exptl_absorpt_coefficient_mu 0.286
_exptl_absorpt_correction_T_max 0.991
_exptl_absorpt_correction_T_min 0.975
_exptl_absorpt_correction_type multi-scan
_exptl_crystal_colour 'light yelloiw'
_exptl_crystal_density_diffrn 1.496
_exptl_crystal_description block
_exptl_crystal_F_000 504
_exptl_crystal_size_max 0.090
_exptl_crystal_size_mid 0.030
_exptl_crystal_size_min 0.030
_refine_diff_density_max 0.177
_refine_diff_density_min -0.269
_refine_diff_density_rms 0.045
_refine_ls_abs_structure_details
;
 Flack x determined using 637 quotients [(I+)-(I-)]/[(I+)+(I-)]
 (Parsons, Flack and Wagner, Acta Cryst. B69 (2013) 249-259).
;
_refine_ls_abs_structure_Flack 0.87(6)
_refine_ls_extinction_method none
_refine_ls_goodness_of_fit_ref 0.810
_refine_ls_hydrogen_treatment mixed
_refine_ls_matrix_type full
_refine_ls_number_parameters 158
_refine_ls_number_reflns 2582
_refine_ls_number_restraints 2
_refine_ls_restrained_S_all 0.810
_refine_ls_R_factor_all 0.0775
_refine_ls_R_factor_gt 0.0453
_refine_ls_shift/su_max 0.000
_refine_ls_shift/su_mean 0.000
_refine_ls_structure_factor_coef Fsqd
_refine_ls_weighting_details 'w=1/[\s^2^(Fo^2^)+(0.1000P)^2^+0.0300P] where P=(Fo^2^+2Fc^2^)/3'
_refine_ls_weighting_scheme calc
_refine_ls_wR_factor_gt 0.1145
_refine_ls_wR_factor_ref 0.1397
_reflns_Friedel_coverage 0.920
_reflns_Friedel_fraction_full 0.964
_reflns_Friedel_fraction_max 0.927
_reflns_number_gt 1784
_reflns_number_total 2582
_reflns_threshold_expression 'I > 2\s(I)'
_cod_data_source_file d2cc05375f2.cif
_cod_data_source_block compound3d
_cod_original_sg_symbol_H-M 'C c'
_cod_database_code 7130922
_shelx_shelxl_version_number 2018/3
_shelx_space_group_comment
;
The symmetry employed for this shelxl refinement is uniquely defined
by the following loop, which should always be used as a source of
symmetry information in preference to the above space-group names.
They are only intended as comments.
;

loop_
_space_group_symop_operation_xyz
'x, y, z'
'x, -y, z+1/2'
'x+1/2, y+1/2, z'
'x+1/2, -y+1/2, z+1/2'

loop_
_atom_site_label
_atom_site_type_symbol
_atom_site_fract_x
_atom_site_fract_y
_atom_site_fract_z
_atom_site_U_iso_or_equiv
_atom_site_adp_type
_atom_site_occupancy
_atom_site_site_symmetry_order
_atom_site_calc_flag
_atom_site_refinement_flags_posn
_atom_site_refinement_flags_adp
_atom_site_refinement_flags_occupancy
_atom_site_disorder_assembly
_atom_site_disorder_group
S1 S 0.43616(16) 0.12992(6) 0.15329(17) 0.0478(4) Uani 1 1 d . . . . .
C8 C 0.1159(6) 0.1326(2) 0.1932(7) 0.0387(11) Uani 1 1 d . . . . .
C13 C 0.0292(6) 0.1660(2) 0.0311(7) 0.0396(11) Uani 1 1 d . . . . .
C7 C 0.2659(7) 0.0136(3) 0.2110(7) 0.0389(11) Uani 1 1 d . . . . .
C6 C 0.4283(6) -0.0115(2) 0.1865(7) 0.0350(10) Uani 1 1 d . . . . .
C1 C 0.5321(6) 0.0456(3) 0.1588(7) 0.0395(11) Uani 1 1 d . . . . .
C12 C -0.1019(7) 0.2121(3) 0.0436(8) 0.0496(13) Uani 1 1 d . . . . .
H12 H -0.159393 0.235878 -0.062737 0.059 Uiso 1 1 calc R U . . .
C11 C -0.1479(8) 0.2231(3) 0.2131(9) 0.0550(15) Uani 1 1 d . . . . .
H11 H -0.236496 0.253781 0.219427 0.066 Uiso 1 1 calc R U . . .
C3 C 0.7412(7) -0.0401(4) 0.1342(8) 0.0563(15) Uani 1 1 d . . . . .
H3 H 0.846900 -0.050631 0.115905 0.068 Uiso 1 1 calc R U . . .
C10 C -0.0630(7) 0.1887(3) 0.3728(8) 0.0519(14) Uani 1 1 d . . . . .
H10 H -0.095244 0.195715 0.485865 0.062 Uiso 1 1 calc R U . . .
C5 C 0.4829(6) -0.0834(3) 0.1872(7) 0.0444(12) Uani 1 1 d . . . . .
H5 H 0.413922 -0.121762 0.205745 0.053 Uiso 1 1 calc R U . . .
C9 C 0.0696(7) 0.1440(3) 0.3639(8) 0.0466(12) Uani 1 1 d . . . . .
H9 H 0.128251 0.121420 0.471380 0.056 Uiso 1 1 calc R U . . .
C2 C 0.6929(7) 0.0306(3) 0.1343(8) 0.0512(14) Uani 1 1 d . . . . .
H2 H 0.764302 0.068412 0.118552 0.061 Uiso 1 1 calc R U . . .
C4 C 0.6388(7) -0.0974(3) 0.1603(8) 0.0535(14) Uani 1 1 d . . . . .
H4 H 0.676004 -0.145505 0.159486 0.064 Uiso 1 1 calc R U . . .
O1 O 0.1533(4) -0.02275(19) 0.2479(6) 0.0479(9) Uani 1 1 d . . . . .
O2 O 0.0667(5) 0.1562(2) -0.1381(5) 0.0522(10) Uani 1 1 d . . . . .
N1 N 0.2572(5) 0.0883(2) 0.1860(6) 0.0398(9) Uani 1 1 d . . . . .
H1 H 0.095(11) 0.113(5) -0.145(12) 0.11(3) Uiso 1 1 d . . . . .

loop_
_atom_site_aniso_label
_atom_site_aniso_U_11
_atom_site_aniso_U_22
_atom_site_aniso_U_33
_atom_site_aniso_U_23
_atom_site_aniso_U_13
_atom_site_aniso_U_12
S1 0.0445(7) 0.0360(6) 0.0666(9) 0.0012(6) 0.0201(6) -0.0062(6)
C8 0.039(3) 0.031(2) 0.048(3) -0.001(2) 0.013(2) 0.000(2)
C13 0.047(3) 0.029(2) 0.045(3) 0.001(2) 0.014(2) 0.000(2)
C7 0.042(3) 0.034(2) 0.041(3) -0.0002(19) 0.008(2) 0.000(2)
C6 0.031(2) 0.038(2) 0.036(3) 0.0017(18) 0.006(2) -0.001(2)
C1 0.036(3) 0.043(3) 0.039(3) 0.000(2) 0.007(2) 0.000(2)
C12 0.055(3) 0.034(3) 0.060(3) 0.006(2) 0.014(3) 0.010(2)
C11 0.056(3) 0.035(3) 0.080(4) -0.002(3) 0.029(3) 0.005(2)
C3 0.038(3) 0.068(4) 0.062(4) -0.009(3) 0.010(3) 0.010(3)
C10 0.060(4) 0.044(3) 0.059(4) -0.006(2) 0.029(3) 0.000(3)
C5 0.045(3) 0.039(3) 0.049(3) 0.001(2) 0.009(2) 0.002(2)
C9 0.046(3) 0.050(3) 0.044(3) 0.001(2) 0.011(2) 0.000(2)
C2 0.040(3) 0.056(3) 0.060(3) -0.004(3) 0.017(3) -0.009(3)
C4 0.048(3) 0.049(3) 0.063(4) -0.002(3) 0.011(3) 0.013(3)
O1 0.038(2) 0.0388(19) 0.070(3) 0.0080(17) 0.0180(18) -0.0041(16)
O2 0.072(3) 0.042(2) 0.047(2) 0.0039(17) 0.0209(18) 0.011(2)
N1 0.035(2) 0.033(2) 0.053(2) 0.0056(19) 0.0148(18) 0.0009(18)

loop_
_atom_type_symbol
_atom_type_description
_atom_type_scat_dispersion_real
_atom_type_scat_dispersion_imag
_atom_type_scat_source
C C 0.0033 0.0016 'International Tables Vol C Tables 4.2.6.8 and 6.1.1.4'
H H 0.0000 0.0000 'International Tables Vol C Tables 4.2.6.8 and 6.1.1.4'
N N 0.0061 0.0033 'International Tables Vol C Tables 4.2.6.8 and 6.1.1.4'
O O 0.0106 0.0060 'International Tables Vol C Tables 4.2.6.8 and 6.1.1.4'
S S 0.1246 0.1234 'International Tables Vol C Tables 4.2.6.8 and 6.1.1.4'

loop_
_geom_angle_atom_site_label_1
_geom_angle_atom_site_label_2
_geom_angle_atom_site_label_3
_geom_angle
_geom_angle_site_symmetry_1
_geom_angle_site_symmetry_3
_geom_angle_publ_flag
N1 S1 C1 90.4(2) . . ?
C13 C8 C9 120.7(4) . . ?
C13 C8 N1 119.6(4) . . ?
C9 C8 N1 119.7(5) . . ?
O2 C13 C12 118.2(4) . . ?
O2 C13 C8 123.3(4) . . ?
C12 C13 C8 118.5(4) . . ?
O1 C7 N1 123.3(5) . . ?
O1 C7 C6 128.2(4) . . ?
N1 C7 C6 108.5(4) . . ?
C5 C6 C1 120.0(4) . . ?
C5 C6 C7 126.9(4) . . ?
C1 C6 C7 113.1(4) . . ?
C6 C1 C2 120.1(5) . . ?
C6 C1 S1 112.2(3) . . ?
C2 C1 S1 127.7(4) . . ?
C11 C12 C13 120.6(5) . . ?
C10 C11 C12 120.4(5) . . ?
C2 C3 C4 122.2(5) . . ?
C9 C10 C11 119.8(5) . . ?
C4 C5 C6 119.5(5) . . ?
C10 C9 C8 119.9(5) . . ?
C3 C2 C1 118.2(5) . . ?
C5 C4 C3 120.0(5) . . ?
C7 N1 C8 125.2(4) . . ?
C7 N1 S1 115.7(3) . . ?
C8 N1 S1 119.1(3) . . ?

loop_
_geom_bond_atom_site_label_1
_geom_bond_atom_site_label_2
_geom_bond_distance
_geom_bond_site_symmetry_2
_geom_bond_publ_flag
S1 N1 1.722(4) . ?
S1 C1 1.728(5) . ?
C8 C13 1.393(7) . ?
C8 C9 1.396(7) . ?
C8 N1 1.430(6) . ?
C13 O2 1.350(6) . ?
C13 C12 1.390(7) . ?
C7 O1 1.218(6) . ?
C7 N1 1.376(6) . ?
C7 C6 1.463(7) . ?
C6 C5 1.388(7) . ?
C6 C1 1.391(6) . ?
C1 C2 1.404(8) . ?
C12 C11 1.386(8) . ?
C11 C10 1.383(9) . ?
C3 C2 1.352(8) . ?
C3 C4 1.384(9) . ?
C10 C9 1.379(8) . ?
C5 C4 1.367(7) . ?
